data_1100140
loop_
_publ_author_name
'Barea, Elisa'
'Quiros, Miguel'
'Navarro, Jorge A. R.'
'Salas, Juan M.'

_publ_section_title
;
 Heteroleptic pyrimidine-2-olate and 4,4[prime or minute]-bipyridine
 copper(II) layered metal-organic frameworks with swelling properties.
;
_journal_issue 9
_journal_name_full 'Dalton transactions (Cambridge, England : 2003)'
_journal_page_first 1743
_journal_page_last 1746
_journal_paper_doi 10.1039/b500942a
_journal_year 2005
_chemical_formula_sum 'C34 H41.5 Cl2 Cu3 N9 O12.25'
_chemical_formula_weight 1033.78
_chemical_name_common (Cu3Cl2(OH)3(2-pymo)(4,4'-bpy)1.5)n(NO3)n.6.25nH2O
_chemical_name_systematic
;
?
;
_space_group_IT_number 34
_symmetry_cell_setting orthorhombic
_symmetry_space_group_name_Hall 'P 2 -2n'
_symmetry_space_group_name_H-M 'P n n 2'
_atom_sites_solution_hydrogens geom
_atom_sites_solution_primary direct
_atom_sites_solution_secondary difmap
_audit_creation_method SHELXL-97
_cell_angle_alpha 90.00
_cell_angle_beta 90.00
_cell_angle_gamma 90.00
_cell_formula_units_Z 4
_cell_length_a 17.076(3)
_cell_length_b 19.341(3)
_cell_length_c 13.481(2)
_cell_measurement_reflns_used 2098
_cell_measurement_temperature 100(2)
_cell_measurement_theta_max 27.7
_cell_measurement_theta_min 2.4
_cell_volume 4452.3(12)
_computing_cell_refinement 'Bruker SMART'
_computing_data_collection 'Bruker SMART'
_computing_data_reduction 'Bruker SAINT'
_computing_publication_material 'SHELXL-97 (Sheldrick, 1997)'
_computing_structure_refinement 'SHELXL-97 (Sheldrick, 1997)'
_computing_structure_solution 'SHELXS-97 (Sheldrick, 1990)'
_diffrn_ambient_temperature 100(2)
_diffrn_detector_area_resol_mean 8.26
_diffrn_measured_fraction_theta_full 0.939
_diffrn_measured_fraction_theta_max 0.939
_diffrn_measurement_device_type 'Bruker SMART APEX CCD system'
_diffrn_measurement_method 'phi and omega scans'
_diffrn_radiation_monochromator graphite
_diffrn_radiation_source 'fine-focus sealed tube'
_diffrn_radiation_type MoK\a
_diffrn_radiation_wavelength 0.71073
_diffrn_reflns_av_R_equivalents 0.0993
_diffrn_reflns_av_sigmaI/netI 0.1066
_diffrn_reflns_limit_h_max 21
_diffrn_reflns_limit_h_min -22
_diffrn_reflns_limit_k_max 25
_diffrn_reflns_limit_k_min -23
_diffrn_reflns_limit_l_max 17
_diffrn_reflns_limit_l_min -13
_diffrn_reflns_number 27660
_diffrn_reflns_theta_full 28.44
_diffrn_reflns_theta_max 28.44
_diffrn_reflns_theta_min 1.59
_exptl_absorpt_coefficient_mu 1.607
_exptl_absorpt_correction_T_max 0.9297
_exptl_absorpt_correction_T_min 0.6260
_exptl_absorpt_correction_type multi-scan
_exptl_crystal_colour blue
_exptl_crystal_density_diffrn 1.542
_exptl_crystal_density_method 'not measured'
_exptl_crystal_description prismatic
_exptl_crystal_F_000 2110
_exptl_crystal_size_max 0.29
_exptl_crystal_size_mid 0.23
_exptl_crystal_size_min 0.05
_refine_diff_density_max 1.381
_refine_diff_density_min -0.807
_refine_diff_density_rms 0.177
_refine_ls_abs_structure_details 'Flack H D (1983), Acta Cryst. A39, 876-881'
_refine_ls_abs_structure_Flack 0.38(3)
_refine_ls_extinction_method none
_refine_ls_goodness_of_fit_ref 1.099
_refine_ls_hydrogen_treatment constr
_refine_ls_matrix_type full
_refine_ls_number_parameters 532
_refine_ls_number_reflns 8792
_refine_ls_number_restraints 12
_refine_ls_restrained_S_all 1.098
_refine_ls_R_factor_all 0.1154
_refine_ls_R_factor_gt 0.0841
_refine_ls_shift/su_max 0.062
_refine_ls_shift/su_mean 0.001
_refine_ls_structure_factor_coef Fsqd
_refine_ls_weighting_details 'calc w=1/[\s^2^(Fo^2^)+(0.1000P)^2^+15.0000P] where P=(Fo^2^+2Fc^2^)/3'
_refine_ls_weighting_scheme calc
_refine_ls_wR_factor_gt 0.2010
_refine_ls_wR_factor_ref 0.2176
_reflns_number_gt 6423
_reflns_number_total 8792
_reflns_threshold_expression >2sigma(I)
_cod_data_source_file b500942a.txt
_cod_data_source_block cuel
_cod_depositor_comments
;
The following automatic conversions were performed:

'_symmetry_cell_setting' tag value 'orthorrombic' was replaced with
'orthorhombic' value.

Automatic conversion script
Id: cif_fix_values 1646 2011-03-28 12:23:43Z adriana 
;
_cod_original_formula_sum 'C34 H41.50 Cl2 Cu3 N9 O12.25'
_cod_database_code 1100140

loop_
_symmetry_equiv_pos_as_xyz
'x, y, z'
'-x, -y, z'
'x+1/2, -y+1/2, z+1/2'
'-x+1/2, y+1/2, z+1/2'

loop_
_atom_site_label
_atom_site_type_symbol
_atom_site_fract_x
_atom_site_fract_y
_atom_site_fract_z
_atom_site_U_iso_or_equiv
_atom_site_adp_type
_atom_site_occupancy
_atom_site_symmetry_multiplicity
_atom_site_calc_flag
_atom_site_refinement_flags
_atom_site_disorder_assembly
_atom_site_disorder_group
Cu1 Cu 0.74340(8) 0.39747(6) 0.5000 0.0191(3) Uani 1 1 d . . .
Cu2 Cu 0.78112(7) 0.53035(6) 0.63488(15) 0.0193(3) Uani 1 1 d . . .
Cu3 Cu 0.70975(7) 0.26090(6) 0.36270(15) 0.0178(3) Uani 1 1 d . . .
Cl2 Cl 0.59672(18) 0.33689(14) 0.4426(2) 0.0335(7) Uani 1 1 d . . .
Cl3 Cl 0.88731(15) 0.44800(12) 0.5623(2) 0.0218(5) Uani 1 1 d . . .
O2 O 0.6993(4) 0.4752(4) 0.5766(6) 0.0242(17) Uani 1 1 d . . .
O3 O 0.7847(4) 0.3205(4) 0.4245(5) 0.0206(16) Uani 1 1 d . . .
N1P N 0.6363(5) 0.1969(4) 0.2968(6) 0.0200(19) Uani 1 1 d . . .
C2P C 0.6795(6) 0.1463(6) 0.2496(8) 0.021(2) Uani 1 1 d . . .
O2P O 0.7518(4) 0.1468(4) 0.2498(6) 0.0212(14) Uani 1 1 d . . .
N3P N 0.6392(5) 0.0939(4) 0.1974(7) 0.0214(19) Uani 1 1 d . . .
C4P C 0.5631(7) 0.0941(5) 0.1939(10) 0.031(3) Uani 1 1 d . . .
H4P H 0.5368 0.0591 0.1574 0.037 Uiso 1 1 d R . .
C5P C 0.5198(7) 0.1449(7) 0.2394(11) 0.038(3) Uani 1 1 d . . .
H5P H 0.4642 0.1450 0.2375 0.045 Uiso 1 1 d R . .
C6P C 0.5602(6) 0.1964(5) 0.2919(9) 0.026(2) Uani 1 1 d . . .
H6P H 0.5315 0.2319 0.3243 0.032 Uiso 1 1 d R . .
N11 N 0.7471(5) 0.4572(4) 0.3744(7) 0.0207(19) Uani 1 1 d . . .
C12 C 0.6874(6) 0.4976(5) 0.3478(8) 0.021(2) Uani 1 1 d . . .
H12 H 0.6409 0.4968 0.3865 0.025 Uiso 1 1 d R . .
C13 C 0.6906(6) 0.5401(5) 0.2672(8) 0.020(2) Uani 1 1 d . . .
H13 H 0.6471 0.5683 0.2504 0.024 Uiso 1 1 d R . .
C14 C 0.7563(7) 0.5422(5) 0.2103(8) 0.023(2) Uani 1 1 d . . .
C15 C 0.8195(6) 0.4990(5) 0.2360(8) 0.019(2) Uani 1 1 d . . .
H15 H 0.8656 0.4977 0.1966 0.023 Uiso 1 1 d R . .
C16 C 0.8120(6) 0.4577(5) 0.3201(8) 0.022(2) Uani 1 1 d . . .
H16 H 0.8547 0.4292 0.3392 0.026 Uiso 1 1 d R . .
N21 N 0.7385(5) 0.3365(4) 0.6230(7) 0.024(2) Uani 1 1 d . . .
C22 C 0.6760(7) 0.3323(5) 0.6818(8) 0.023(2) Uani 1 1 d . . .
H22 H 0.6324 0.3610 0.6670 0.027 Uiso 1 1 d R . .
C23 C 0.6703(7) 0.2885(5) 0.7618(8) 0.026(2) Uani 1 1 d . . .
H23 H 0.6227 0.2852 0.7979 0.032 Uiso 1 1 d R . .
C24 C 0.7351(7) 0.2494(5) 0.7895(8) 0.020(2) Uani 1 1 d . . .
C25 C 0.8011(7) 0.2537(5) 0.7295(10) 0.028(3) Uani 1 1 d . . .
H25 H 0.8456 0.2260 0.7440 0.033 Uiso 1 1 d R . .
C26 C 0.8027(7) 0.2973(5) 0.6480(9) 0.024(2) Uani 1 1 d . . .
H26 H 0.8488 0.3003 0.6088 0.029 Uiso 1 1 d R . .
N31 N 0.7741(5) 0.6000(4) 0.5212(6) 0.022(2) Uani 1 1 d . . .
C32 C 0.8356(7) 0.6145(5) 0.4675(9) 0.032(3) Uani 1 1 d . . .
H32 H 0.8832 0.5912 0.4819 0.038 Uiso 1 1 d R . .
C33 C 0.8357(7) 0.6626(6) 0.3919(8) 0.030(3) Uani 1 1 d . . .
H33 H 0.8812 0.6698 0.3527 0.037 Uiso 1 1 d R . .
C34 C 0.7690(7) 0.7000(5) 0.3729(9) 0.025(2) Uani 1 1 d . . .
C35 C 0.7032(7) 0.6840(5) 0.4311(8) 0.026(2) Uani 1 1 d . . .
H35 H 0.6546 0.7065 0.4194 0.031 Uiso 1 1 d R . .
C36 C 0.7090(6) 0.6359(5) 0.5044(9) 0.022(2) Uani 1 1 d . . .
H36 H 0.6647 0.6272 0.5452 0.027 Uiso 1 1 d R . .
N41 N 0.7659(5) 0.4832(4) 0.7689(7) 0.0213(19) Uani 1 1 d . . .
C42 C 0.6987(7) 0.4784(6) 0.8123(9) 0.033(3) Uani 1 1 d . . .
H42 H 0.6550 0.4985 0.7797 0.040 Uiso 1 1 d R . .
C43 C 0.6855(8) 0.4468(6) 0.9038(9) 0.037(3) Uani 1 1 d . . .
H43 H 0.6343 0.4446 0.9311 0.045 Uiso 1 1 d R . .
C44 C 0.7482(7) 0.4177(5) 0.9528(8) 0.022(2) Uani 1 1 d . . .
C45 C 0.8220(8) 0.4248(7) 0.9093(10) 0.040(3) Uani 1 1 d . . .
H45 H 0.8676 0.4090 0.9426 0.048 Uiso 1 1 d R . .
C46 C 0.8278(8) 0.4565(7) 0.8195(9) 0.039(3) Uani 1 1 d . . .
H46 H 0.8782 0.4593 0.7898 0.046 Uiso 1 1 d R . .
N51 N 0.7218(5) 0.1893(4) 0.4736(6) 0.0184(19) Uani 1 1 d . . .
C52 C 0.6616(7) 0.1740(5) 0.5324(8) 0.025(2) Uani 1 1 d . . .
H52 H 0.6138 0.1982 0.5227 0.030 Uiso 1 1 d R . .
C53 C 0.6646(6) 0.1256(5) 0.6076(8) 0.025(2) Uani 1 1 d . . .
H53 H 0.6197 0.1155 0.6467 0.030 Uiso 1 1 d R . .
C54 C 0.7361(6) 0.0916(5) 0.6246(8) 0.019(2) Uani 1 1 d . . .
C55 C 0.7971(6) 0.1053(5) 0.5625(9) 0.026(2) Uani 1 1 d . . .
H55 H 0.8449 0.0808 0.5701 0.032 Uiso 1 1 d R . .
C56 C 0.7898(6) 0.1547(5) 0.4869(8) 0.020(2) Uani 1 1 d . . .
H56 H 0.8334 0.1642 0.4453 0.024 Uiso 1 1 d R . .
N61 N 0.7206(5) 0.3130(4) 0.2303(7) 0.0197(18) Uani 1 1 d . . .
C62 C 0.7841(8) 0.3073(7) 0.1773(10) 0.040(3) Uani 1 1 d . . .
H62 H 0.8250 0.2790 0.2023 0.048 Uiso 1 1 d R . .
C63 C 0.7957(8) 0.3385(6) 0.0885(10) 0.040(3) Uani 1 1 d . . .
H63 H 0.8432 0.3313 0.0535 0.048 Uiso 1 1 d R . .
C64 C 0.7393(7) 0.3818(5) 0.0488(9) 0.024(2) Uani 1 1 d . . .
C65 C 0.6712(7) 0.3871(7) 0.1064(9) 0.037(3) Uani 1 1 d . . .
H65 H 0.6296 0.4159 0.0844 0.044 Uiso 1 1 d R . .
C66 C 0.6643(7) 0.3524(6) 0.1931(9) 0.037(3) Uani 1 1 d . . .
H66 H 0.6172 0.3566 0.2300 0.044 Uiso 1 1 d R . .
N1N N 0.996(2) 0.4504(9) 0.0161(15) 0.122(14) Uiso 0.50 1 d PD . .
O1N O 1.003(2) 0.4866(12) -0.0568(12) 0.071(7) Uiso 0.50 1 d PD . .
O2N O 0.988(3) 0.3879(9) 0.007(2) 0.175(18) Uiso 0.50 1 d PD . .
O3N O 0.9832(17) 0.4764(11) 0.0971(13) 0.099(9) Uiso 0.50 1 d PD . .
N2N N 0.493(2) 0.3580(14) 0.0239(19) 0.119(14) Uiso 0.50 1 d PD . .
O4N O 0.4780(16) 0.3393(12) 0.108(2) 0.089(8) Uiso 0.50 1 d PD . .
O5N O 0.487(3) 0.4194(17) 0.001(3) 0.179(17) Uiso 0.50 1 d PD . .
O6N O 0.498(7) 0.315(2) -0.042(3) 0.57(8) Uiso 0.50 1 d PD . .
O1W O 1.0000 0.5000 0.3946(10) 0.048(3) Uani 1 2 d S . .
O2W O 0.4637(7) 0.2677(6) 0.5684(11) 0.085(4) Uani 1 1 d . . .
O3W O 0.9099(7) 0.1581(10) 0.2336(10) 0.114(6) Uani 1 1 d . . .
O4W O 0.9986(8) 0.3807(9) 0.2488(14) 0.129(7) Uani 1 1 d . . .
O5W O 0.5000 0.5000 0.163(2) 0.089(8) Uiso 0.70 2 d SP . .
O6W O 0.9410(13) 0.2833(12) 0.3806(18) 0.117(8) Uiso 0.70 1 d P . .
O7W O 0.4887(15) 0.4352(13) 0.337(2) 0.138(9) Uiso 0.70 1 d P . .
O8W O 0.9713(14) 0.3666(12) 0.066(2) 0.071(6) Uiso 0.50 1 d P . .
O9W O 0.525(7) 0.512(6) 0.603(5) 0.36(5) Uiso 0.50 1 d P . .

loop_
_atom_site_aniso_label
_atom_site_aniso_U_11
_atom_site_aniso_U_22
_atom_site_aniso_U_33
_atom_site_aniso_U_23
_atom_site_aniso_U_13
_atom_site_aniso_U_12
Cu1 0.0320(7) 0.0170(5) 0.0082(5) 0.0050(4) -0.0006(5) -0.0020(4)
Cu2 0.0326(7) 0.0160(6) 0.0094(6) 0.0041(5) 0.0018(6) 0.0000(5)
Cu3 0.0296(7) 0.0152(5) 0.0086(6) 0.0033(5) -0.0015(5) -0.0025(5)
Cl2 0.0436(18) 0.0342(15) 0.0226(16) 0.0043(12) 0.0041(12) -0.0026(11)
Cl3 0.0306(14) 0.0198(11) 0.0151(13) 0.0014(10) 0.0002(10) 0.0006(9)
O2 0.031(5) 0.026(4) 0.015(4) 0.004(3) 0.000(3) -0.001(3)
O3 0.033(4) 0.021(4) 0.008(4) 0.000(3) -0.005(3) -0.004(3)
N1P 0.034(5) 0.011(4) 0.015(5) 0.006(3) 0.003(4) 0.000(3)
C2P 0.048(7) 0.012(4) 0.002(4) 0.011(3) -0.005(5) -0.010(5)
O2P 0.025(4) 0.024(3) 0.014(3) 0.000(2) -0.003(3) -0.001(3)
N3P 0.032(5) 0.013(4) 0.019(5) 0.010(4) -0.003(4) -0.003(3)
C4P 0.030(6) 0.020(5) 0.044(8) 0.003(5) -0.008(5) 0.000(4)
C5P 0.044(7) 0.028(5) 0.041(8) -0.009(5) 0.004(6) 0.002(5)
C6P 0.025(6) 0.022(5) 0.032(7) 0.002(5) 0.004(5) 0.004(4)
N11 0.031(5) 0.018(4) 0.014(5) 0.003(4) 0.003(4) -0.001(3)
C12 0.027(6) 0.023(5) 0.013(6) 0.007(4) 0.000(4) -0.001(4)
C13 0.024(5) 0.021(5) 0.014(6) 0.003(4) 0.001(4) -0.004(4)
C14 0.043(7) 0.017(5) 0.010(6) 0.006(4) -0.012(5) -0.009(4)
C15 0.026(5) 0.014(5) 0.019(6) 0.004(4) 0.000(4) 0.002(4)
C16 0.030(6) 0.022(5) 0.014(5) 0.006(4) 0.000(4) -0.002(4)
N21 0.042(6) 0.018(4) 0.011(5) 0.006(4) -0.009(4) -0.003(4)
C22 0.038(6) 0.014(5) 0.016(5) 0.009(4) -0.001(5) -0.002(4)
C23 0.039(7) 0.026(6) 0.014(6) 0.011(4) 0.005(5) 0.000(5)
C24 0.035(6) 0.015(5) 0.011(6) 0.001(4) -0.003(5) 0.002(4)
C25 0.043(7) 0.016(5) 0.024(7) 0.002(5) -0.009(6) 0.005(5)
C26 0.037(6) 0.019(5) 0.016(6) 0.004(4) -0.004(5) -0.002(4)
N31 0.036(5) 0.022(4) 0.009(5) 0.006(4) 0.004(4) 0.005(4)
C32 0.047(8) 0.022(6) 0.027(7) 0.010(5) 0.001(5) 0.005(5)
C33 0.038(7) 0.037(6) 0.016(6) 0.014(5) 0.006(5) 0.004(5)
C34 0.050(7) 0.012(5) 0.014(6) 0.005(4) 0.011(5) 0.004(4)
C35 0.044(7) 0.022(5) 0.013(5) 0.009(4) -0.003(5) 0.009(5)
C36 0.022(5) 0.030(6) 0.015(5) 0.002(5) -0.003(5) -0.006(4)
N41 0.031(5) 0.016(4) 0.016(5) -0.003(4) 0.002(4) 0.001(4)
C42 0.027(6) 0.048(8) 0.024(7) 0.017(6) 0.004(5) 0.014(5)
C43 0.044(8) 0.045(7) 0.022(7) 0.025(6) 0.009(5) 0.005(6)
C44 0.043(7) 0.011(4) 0.012(5) 0.005(4) 0.006(5) -0.003(4)
C45 0.038(7) 0.057(8) 0.026(7) 0.029(6) 0.001(6) 0.009(6)
C46 0.053(8) 0.050(8) 0.013(6) 0.014(6) 0.005(6) 0.008(6)
N51 0.032(5) 0.020(4) 0.003(4) 0.001(3) -0.001(3) -0.008(3)
C52 0.028(6) 0.026(6) 0.021(6) 0.010(4) 0.000(4) 0.001(4)
C53 0.020(6) 0.027(5) 0.027(7) 0.009(5) 0.001(4) -0.002(4)
C54 0.031(6) 0.019(5) 0.007(5) 0.005(4) 0.000(4) -0.002(4)
C55 0.024(6) 0.025(5) 0.030(7) 0.012(5) -0.001(5) -0.002(4)
C56 0.028(6) 0.015(5) 0.017(6) 0.008(4) -0.002(4) -0.001(4)
N61 0.026(5) 0.027(5) 0.006(4) 0.003(4) 0.002(4) -0.004(4)
C62 0.040(7) 0.043(7) 0.037(8) 0.023(6) 0.010(6) 0.005(6)
C63 0.058(9) 0.039(7) 0.024(7) 0.017(6) 0.019(6) 0.009(6)
C64 0.037(7) 0.017(5) 0.017(6) -0.002(4) -0.005(5) -0.003(4)
C65 0.035(7) 0.056(8) 0.019(7) 0.020(6) 0.002(5) -0.004(6)
C66 0.034(7) 0.049(7) 0.027(7) 0.016(6) 0.004(5) 0.005(5)
O1W 0.057(9) 0.056(8) 0.032(7) 0.000 0.000 -0.015(6)
O2W 0.076(9) 0.082(8) 0.098(11) 0.018(8) 0.024(8) 0.013(7)
O3W 0.053(7) 0.227(18) 0.061(9) 0.052(10) 0.004(7) -0.015(9)
O4W 0.066(9) 0.169(15) 0.152(15) 0.079(13) 0.020(10) 0.032(9)

loop_
_atom_type_symbol
_atom_type_description
_atom_type_scat_dispersion_real
_atom_type_scat_dispersion_imag
_atom_type_scat_source
C C 0.0033 0.0016 'International Tables Vol C Tables 4.2.6.8 and 6.1.1.4'
H H 0.0000 0.0000 'International Tables Vol C Tables 4.2.6.8 and 6.1.1.4'
N N 0.0061 0.0033 'International Tables Vol C Tables 4.2.6.8 and 6.1.1.4'
O O 0.0106 0.0060 'International Tables Vol C Tables 4.2.6.8 and 6.1.1.4'
Cl Cl 0.1484 0.1585 'International Tables Vol C Tables 4.2.6.8 and 6.1.1.4'
Cu Cu 0.3201 1.2651 'International Tables Vol C Tables 4.2.6.8 and 6.1.1.4'

loop_
_geom_angle_atom_site_label_1
_geom_angle_atom_site_label_2
_geom_angle_atom_site_label_3
_geom_angle
_geom_angle_site_symmetry_1
_geom_angle_site_symmetry_3
_geom_angle_publ_flag
O3 Cu1 O2 178.9(3) . . ?
O3 Cu1 N21 89.9(3) . . ?
O2 Cu1 N21 90.0(3) . . ?
O3 Cu1 N11 89.3(3) . . ?
O2 Cu1 N11 90.8(3) . . ?
N21 Cu1 N11 178.8(4) . . ?
O3 Cu1 Cl3 96.2(2) . . ?
O2 Cu1 Cl3 84.9(2) . . ?
N21 Cu1 Cl3 89.6(3) . . ?
N11 Cu1 Cl3 91.4(3) . . ?
O3 Cu1 Cl2 82.1(2) . . ?
O2 Cu1 Cl2 96.8(2) . . ?
N21 Cu1 Cl2 87.0(3) . . ?
N11 Cu1 Cl2 92.0(3) . . ?
Cl3 Cu1 Cl2 176.20(9) . . ?
O2 Cu2 N3P 175.6(3) . 4_655 ?
O2 Cu2 N41 91.2(3) . . ?
N3P Cu2 N41 89.3(3) 4_655 . ?
O2 Cu2 N31 91.0(3) . . ?
N3P Cu2 N31 87.2(3) 4_655 . ?
N41 Cu2 N31 162.0(3) . . ?
O2 Cu2 Cl3 90.7(2) . . ?
N3P Cu2 Cl3 93.4(3) 4_655 . ?
N41 Cu2 Cl3 98.5(3) . . ?
N31 Cu2 Cl3 99.3(3) . . ?
O3 Cu3 N1P 177.5(4) . . ?
O3 Cu3 N51 91.3(3) . . ?
N1P Cu3 N51 88.2(3) . . ?
O3 Cu3 N61 91.3(3) . . ?
N1P Cu3 N61 88.5(3) . . ?
N51 Cu3 N61 162.7(3) . . ?
O3 Cu3 Cl2 88.6(2) . . ?
N1P Cu3 Cl2 93.9(3) . . ?
N51 Cu3 Cl2 98.7(3) . . ?
N61 Cu3 Cl2 98.4(3) . . ?
Cu3 Cl2 Cu1 72.61(9) . . ?
Cu2 Cl3 Cu1 73.29(8) . . ?
Cu2 O2 Cu1 111.0(4) . . ?
Cu3 O3 Cu1 116.7(4) . . ?
C6P N1P C2P 120.3(9) . . ?
C6P N1P Cu3 131.5(7) . . ?
C2P N1P Cu3 108.2(7) . . ?
O2P C2P N1P 121.8(10) . . ?
O2P C2P N3P 119.6(11) . . ?
N1P C2P N3P 118.6(9) . . ?
C4P N3P C2P 120.1(10) . . ?
C4P N3P Cu2 131.3(8) . 4_644 ?
C2P N3P Cu2 108.5(7) . 4_644 ?
N3P C4P C5P 121.6(11) . . ?
C4P C5P C6P 117.9(11) . . ?
N1P C6P C5P 121.5(10) . . ?
C16 N11 C12 119.1(9) . . ?
C16 N11 Cu1 118.9(7) . . ?
C12 N11 Cu1 121.9(7) . . ?
N11 C12 C13 122.5(10) . . ?
C14 C13 C12 120.1(10) . . ?
C13 C14 C15 118.4(10) . . ?
C13 C14 C54 121.6(10) . 4_654 ?
C15 C14 C54 120.0(10) . 4_654 ?
C16 C15 C14 118.0(10) . . ?
N11 C16 C15 121.9(10) . . ?
C22 N21 C26 117.4(9) . . ?
C22 N21 Cu1 123.5(7) . . ?
C26 N21 Cu1 119.1(8) . . ?
N21 C22 C23 124.1(10) . . ?
C22 C23 C24 119.3(11) . . ?
C25 C24 C23 117.1(10) . . ?
C25 C24 C34 121.4(10) . 4_645 ?
C23 C24 C34 121.2(10) . 4_645 ?
C26 C25 C24 121.0(10) . . ?
N21 C26 C25 120.9(11) . . ?
C32 N31 C36 117.7(9) . . ?
C32 N31 Cu2 120.7(7) . . ?
C36 N31 Cu2 121.3(7) . . ?
N31 C32 C33 123.8(11) . . ?
C34 C33 C32 119.4(11) . . ?
C33 C34 C35 116.3(9) . . ?
C33 C34 C24 121.4(10) . 4_654 ?
C35 C34 C24 122.0(10) . 4_654 ?
C36 C35 C34 119.9(10) . . ?
N31 C36 C35 122.7(10) . . ?
C42 N41 C46 115.8(10) . . ?
C42 N41 Cu2 123.2(8) . . ?
C46 N41 Cu2 121.0(8) . . ?
N41 C42 C43 125.2(11) . . ?
C44 C43 C42 118.5(11) . . ?
C43 C44 C45 117.3(10) . . ?
C43 C44 C64 122.2(10) . 1_556 ?
C45 C44 C64 120.5(10) . 1_556 ?
C46 C45 C44 119.0(12) . . ?
C45 C46 N41 124.1(13) . . ?
C52 N51 C56 118.3(9) . . ?
C52 N51 Cu3 120.4(7) . . ?
C56 N51 Cu3 121.2(7) . . ?
N51 C52 C53 124.0(10) . . ?
C52 C53 C54 118.0(10) . . ?
C55 C54 C53 118.3(9) . . ?
C55 C54 C14 122.0(9) . 4_645 ?
C53 C54 C14 119.8(9) . 4_645 ?
C54 C55 C56 120.7(10) . . ?
N51 C56 C55 120.7(10) . . ?
C62 N61 C66 116.4(10) . . ?
C62 N61 Cu3 120.6(8) . . ?
C66 N61 Cu3 123.0(8) . . ?
N61 C62 C63 124.7(12) . . ?
C62 C63 C64 120.6(12) . . ?
C63 C64 C65 114.1(11) . . ?
C63 C64 C44 123.5(10) . 1_554 ?
C65 C64 C44 122.4(10) . 1_554 ?
C66 C65 C64 120.9(12) . . ?
N61 C66 C65 123.3(12) . . ?
O1N N1N O3N 120.3(11) . . ?
O1N N1N O2N 120.0(11) . . ?
O3N N1N O2N 118.7(11) . . ?
O1N N1N O8W 148(2) . . ?
O3N N1N O8W 89.9(15) . . ?
O2N N1N O8W 28.8(15) . . ?
O8W O2N N1N 112(2) . . ?
O4N N2N O6N 119.4(13) . . ?
O4N N2N O5N 120.1(13) . . ?
O6N N2N O5N 118.9(13) . . ?
O2N O8W N1N 38.8(13) . . ?

loop_
_geom_bond_atom_site_label_1
_geom_bond_atom_site_label_2
_geom_bond_distance
_geom_bond_site_symmetry_2
_geom_bond_publ_flag
Cu1 O3 1.936(7) . ?
Cu1 O2 1.973(8) . ?
Cu1 N21 2.037(9) . ?
Cu1 N11 2.051(9) . ?
Cu1 Cl3 2.775(3) . ?
Cu1 Cl2 2.872(3) . ?
Cu2 O2 1.925(8) . ?
Cu2 N3P 2.018(9) 4_655 ?
Cu2 N41 2.040(9) . ?
Cu2 N31 2.044(8) . ?
Cu2 Cl3 2.604(3) . ?
Cu3 O3 1.913(7) . ?
Cu3 N1P 1.973(9) . ?
Cu3 N51 2.049(8) . ?
Cu3 N61 2.059(9) . ?
Cu3 Cl2 2.654(3) . ?
N1P C6P 1.302(14) . ?
N1P C2P 1.381(14) . ?
C2P O2P 1.235(11) . ?
C2P N3P 1.412(14) . ?
N3P C4P 1.301(14) . ?
N3P Cu2 2.018(9) 4_644 ?
C4P C5P 1.374(16) . ?
C5P C6P 1.403(16) . ?
N11 C16 1.328(13) . ?
N11 C12 1.333(13) . ?
C12 C13 1.363(14) . ?
C13 C14 1.359(15) . ?
C14 C15 1.409(14) . ?
C14 C54 1.505(14) 4_654 ?
C15 C16 1.394(14) . ?
N21 C22 1.332(14) . ?
N21 C26 1.375(14) . ?
C22 C23 1.374(13) . ?
C23 C24 1.392(15) . ?
C24 C25 1.390(16) . ?
C24 C34 1.477(13) 4_645 ?
C25 C26 1.384(16) . ?
N31 C32 1.305(15) . ?
N31 C36 1.331(13) . ?
C32 C33 1.380(15) . ?
C33 C34 1.373(15) . ?
C34 C35 1.405(15) . ?
C34 C24 1.477(13) 4_654 ?
C35 C36 1.361(15) . ?
N41 C42 1.292(14) . ?
N41 C46 1.361(15) . ?
C42 C43 1.394(15) . ?
C43 C44 1.378(16) . ?
C44 C45 1.397(16) . ?
C44 C64 1.477(12) 1_556 ?
C45 C46 1.360(15) . ?
N51 C52 1.332(13) . ?
N51 C56 1.351(13) . ?
C52 C53 1.381(14) . ?
C53 C54 1.406(14) . ?
C54 C55 1.361(15) . ?
C54 C14 1.505(14) 4_645 ?
C55 C56 1.403(14) . ?
N61 C62 1.303(15) . ?
N61 C66 1.324(14) . ?
C62 C63 1.354(16) . ?
C63 C64 1.383(17) . ?
C64 C65 1.402(17) . ?
C64 C44 1.477(12) 1_554 ?
C65 C66 1.354(15) . ?
N1N O1N 1.214(9) . ?
N1N O3N 1.221(9) . ?
N1N O2N 1.222(9) . ?
N1N O8W 1.80(3) . ?
O2N O8W 0.94(4) . ?
N2N O4N 1.219(9) . ?
N2N O6N 1.223(9) . ?
N2N O5N 1.230(9) . ?
O9W O9W 1.0(2) 2_665 ?
